data_7004226
loop_
_publ_author_name
'Wang, Mei'
'Ma, Chengbing'
'Chen, Changneng'

_publ_section_title
;
 Synthesis and characterization of nona- and trideca-nuclear manganese
 phosphonate clusters
;
_journal_issue 34
_journal_name_full 'Dalton Transactions'
_journal_page_first 4612
_journal_paper_doi 10.1039/b804532a
_journal_year 2008
_chemical_formula_sum 'C60 H152 Mn13 N19 O50 P10'
_chemical_formula_weight 2963.93
_chemical_name_systematic
;
?
;
_space_group_IT_number 2
_symmetry_cell_setting triclinic
_symmetry_space_group_name_Hall '-P 1'
_symmetry_space_group_name_H-M 'P -1'
_atom_sites_solution_hydrogens geom
_atom_sites_solution_primary direct
_atom_sites_solution_secondary difmap
_audit_creation_method SHELXL-97
_cell_angle_alpha 110.940(2)
_cell_angle_beta 115.887(3)
_cell_angle_gamma 92.75
_cell_formula_units_Z 1
_cell_length_a 15.924(5)
_cell_length_b 16.271(4)
_cell_length_c 17.004(5)
_cell_measurement_reflns_used 7867
_cell_measurement_temperature 293(2)
_cell_measurement_theta_max 27.48
_cell_measurement_theta_min 2.67
_cell_volume 3591.1(18)
_computing_cell_refinement 'Siemens SMART & SAINT'
_computing_data_collection 'Siemens SMART'
_computing_data_reduction 'Siemens XPREP'
_computing_molecular_graphics 'Bruker SHELXTL'
_computing_publication_material 'Bruker SHELXTL'
_computing_structure_refinement 'Siemens SHELXTL'
_computing_structure_solution 'Siemens SHELXTL'
_diffrn_ambient_temperature 293(2)
_diffrn_measured_fraction_theta_full 0.981
_diffrn_measured_fraction_theta_max 0.981
_diffrn_measurement_device_type 'Bruker P4'
_diffrn_measurement_method '\w scans'
_diffrn_radiation_monochromator graphite
_diffrn_radiation_source 'fine-focus sealed tube'
_diffrn_radiation_type MoK\a
_diffrn_radiation_wavelength 0.71073
_diffrn_reflns_av_R_equivalents 0.0240
_diffrn_reflns_av_sigmaI/netI 0.0454
_diffrn_reflns_limit_h_max 20
_diffrn_reflns_limit_h_min -18
_diffrn_reflns_limit_k_max 21
_diffrn_reflns_limit_k_min -18
_diffrn_reflns_limit_l_max 14
_diffrn_reflns_limit_l_min -22
_diffrn_reflns_number 27824
_diffrn_reflns_theta_full 27.48
_diffrn_reflns_theta_max 27.48
_diffrn_reflns_theta_min 2.67
_diffrn_standards_decay_% 0
_diffrn_standards_interval_count 0
_diffrn_standards_interval_time .
_diffrn_standards_number 0
_exptl_absorpt_coefficient_mu 1.285
_exptl_absorpt_correction_T_max .8816
_exptl_absorpt_correction_T_min .6352
_exptl_absorpt_correction_type empirical
_exptl_absorpt_process_details 'SADABS (Sheldrick, 1996)'
_exptl_crystal_colour brown
_exptl_crystal_density_diffrn 1.371
_exptl_crystal_density_method 'not measured'
_exptl_crystal_description prism
_exptl_crystal_F_000 1520
_exptl_crystal_size_max .40
_exptl_crystal_size_mid .30
_exptl_crystal_size_min .10
_refine_diff_density_max 0.943
_refine_diff_density_min -0.685
_refine_diff_density_rms 0.120
_refine_ls_extinction_method none
_refine_ls_goodness_of_fit_ref 1.067
_refine_ls_hydrogen_treatment mixed
_refine_ls_matrix_type full
_refine_ls_number_parameters 777
_refine_ls_number_reflns 16168
_refine_ls_number_restraints 5
_refine_ls_restrained_S_all 1.067
_refine_ls_R_factor_gt 0.0675
_refine_ls_shift/su_max 0.000
_refine_ls_shift/su_mean 0.000
_refine_ls_structure_factor_coef Fsqd
_refine_ls_weighting_details 'calc w=1/[\s^2^(Fo^2^)+(0.1184P)^2^+3.3763P] where P=(Fo^2^+2Fc^2^)/3'
_refine_ls_weighting_scheme calc
_refine_ls_wR_factor_gt 0.1883
_refine_ls_wR_factor_ref 0.2093
_reflns_number_gt 12176
_reflns_number_total 16168
_reflns_threshold_expression >2sigma(I)
_cod_data_source_file b804532a.txt
_cod_data_source_block compound-2
_cod_depositor_comments
;
The following automatic conversions were performed:
'_symmetry_cell_setting' value 'Triclinic' changed to 'triclinic'
according to '/home/saulius/struct/CIF-dictionaries/cif_core.dic'
dictionary named 'cif_core.dic' version 2.4.1 from 2010-06-29.

Automatic conversion script
Id: cif_fix_enum 1527 2010-12-29 10:47:43Z saulius 
;
_cod_original_cell_volume 3591.0(17)
_cod_original_sg_symbol_H-M P-1
_cod_database_code 7004226
_refine_ls_r_factor_ref 0.0898

loop_
_symmetry_equiv_pos_as_xyz
'x, y, z'
'-x, -y, -z'

loop_
_atom_site_label
_atom_site_type_symbol
_atom_site_fract_x
_atom_site_fract_y
_atom_site_fract_z
_atom_site_U_iso_or_equiv
_atom_site_adp_type
_atom_site_occupancy
_atom_site_symmetry_multiplicity
_atom_site_calc_flag
_atom_site_refinement_flags
_atom_site_disorder_assembly
_atom_site_disorder_group
Mn1 Mn 0.5000 0.5000 0.0000 0.03021(19) Uani 1 2 d S . .
Mn2 Mn 0.50437(4) 0.62636(4) -0.08496(4) 0.03244(15) Uani 1 1 d . . .
Mn3 Mn 0.36212(5) 0.44163(4) -0.22007(4) 0.03461(16) Uani 1 1 d . . .
Mn4 Mn 0.35712(5) 0.30712(4) -0.13046(5) 0.03495(16) Uani 1 1 d . . .
Mn5 Mn 0.24582(5) 0.44451(5) 0.01816(5) 0.04312(18) Uani 1 1 d . . .
Mn6 Mn 0.25616(5) 0.60428(5) -0.08572(6) 0.04589(19) Uani 1 1 d D . .
Mn7 Mn 0.43807(5) 0.27550(5) -0.26564(5) 0.04097(18) Uani 1 1 d . . .
P1 P 0.70886(8) 0.74083(8) 0.00512(9) 0.0410(3) Uani 1 1 d . . .
P2 P 0.30292(9) 0.61202(9) -0.23950(10) 0.0463(3) Uani 1 1 d . . .
P3 P 0.56820(9) 0.45751(8) -0.23139(8) 0.0409(3) Uani 1 1 d . . .
P4 P 0.16376(8) 0.39889(8) -0.19825(9) 0.0399(3) Uani 1 1 d . . .
P5 P 0.44230(10) 0.76898(8) 0.08284(10) 0.0434(3) Uani 1 1 d . . .
O1 O 0.4095(2) 0.53945(18) -0.09272(19) 0.0314(6) Uani 1 1 d . . .
O2 O 0.4062(2) 0.41198(18) -0.00739(19) 0.0314(6) Uani 1 1 d . . .
O3 O 0.4365(2) 0.37224(19) -0.1582(2) 0.0342(6) Uani 1 1 d . . .
O4 O 0.2774(3) 0.5558(2) 0.0085(3) 0.0487(8) Uani 1 1 d D . .
H4D H 0.296(7) 0.6112(17) 0.0580(18) 0.13(3) Uiso 1 1 d D . .
O5 O 0.6033(2) 0.7096(2) -0.0722(2) 0.0415(7) Uani 1 1 d . . .
O6 O 0.7200(2) 0.7620(2) 0.1055(2) 0.0448(7) Uani 1 1 d . . .
O7 O 0.7644(3) 0.6711(2) -0.0205(3) 0.0502(8) Uani 1 1 d . . .
O8 O 0.2496(3) 0.6412(3) -0.1816(3) 0.0591(10) Uani 1 1 d . . .
O9 O 0.4098(2) 0.6600(2) -0.1774(2) 0.0444(7) Uani 1 1 d . . .
O10 O 0.2882(2) 0.5087(2) -0.2849(2) 0.0469(8) Uani 1 1 d . . .
O11 O 0.5424(3) 0.3559(3) -0.2600(3) 0.0604(10) Uani 1 1 d . . .
O12 O 0.6718(3) 0.4983(3) -0.1507(3) 0.0593(10) Uani 1 1 d . . .
O13 O 0.4981(2) 0.5054(2) -0.2055(2) 0.0398(7) Uani 1 1 d . . .
O14 O 0.1666(2) 0.4973(2) -0.1850(2) 0.0476(8) Uani 1 1 d . . .
O15 O 0.1596(2) 0.3858(2) -0.1152(2) 0.0458(7) Uani 1 1 d . . .
O16 O 0.2483(2) 0.3693(2) -0.2094(2) 0.0433(7) Uani 1 1 d . . .
O17 O 0.3385(3) 0.7153(2) 0.0135(3) 0.0686(12) Uani 1 1 d . . .
O18 O 0.4678(4) 0.7742(3) 0.1817(3) 0.0706(12) Uani 1 1 d . . .
O19 O 0.5116(2) 0.7306(2) 0.0486(2) 0.0396(7) Uani 1 1 d . . .
O20 O 0.1383(3) 0.6580(3) -0.0683(4) 0.0766(13) Uani 1 1 d D . .
H20D H 0.162(6) 0.651(6) -0.013(4) 0.115 Uiso 1 1 d D . .
H20E H 0.085(3) 0.660(4) -0.123(3) 0.054(16) Uiso 1 1 d D . .
O21 O 0.1235(3) 0.4729(3) 0.0408(3) 0.0650(10) Uani 1 1 d . . .
O22 O -0.0012(8) 0.4571(8) 0.0663(9) 0.175(4) Uani 1 1 d D . .
H22A H -0.024(14) 0.495(12) 0.037(13) 0.262 Uiso 1 1 d D . .
O23 O 1.1333(9) 0.6576(7) 0.0852(10) 0.202(5) Uani 1 1 d . . .
O24 O 0.7073(8) 0.2644(6) -0.1921(9) 0.206(5) Uani 1 1 d . . .
O25 O 1.0071(8) 0.7394(7) 0.1357(8) 0.195(4) Uani 1 1 d . . .
N1 N 0.4148(4) 0.1746(3) -0.3850(3) 0.0644(13) Uani 1 1 d . . .
N2 N 0.4702(5) 0.1310(5) -0.3855(4) 0.095(2) Uani 1 1 d . . .
N3 N 0.5194(9) 0.0834(9) -0.3907(8) 0.207(7) Uani 1 1 d . . .
N4 N 0.3368(3) 0.3379(3) -0.3379(3) 0.0493(10) Uani 1 1 d . . .
N5 N 0.2695(5) 0.3177(6) -0.4242(4) 0.113(3) Uani 1 1 d . . .
N6 N 0.2280(15) 0.3229(13) -0.4987(10) 0.287(10) Uani 1 1 d . . .
N7 N 0.3299(4) 0.2094(3) -0.2521(3) 0.0576(12) Uani 1 1 d . . .
N8 N 0.2606(5) 0.1367(4) -0.3027(5) 0.099(2) Uani 1 1 d . . .
N9 N 0.2155(12) 0.0651(9) -0.3338(13) 0.250(8) Uani 1 1 d . . .
N10 N 1.2031(4) 0.9939(4) 0.3224(4) 0.0285(13) Uani 0.50 1 d P . .
C1 C 0.7619(4) 0.8445(4) 0.0102(4) 0.0559(13) Uani 1 1 d . . .
C2 C 0.7075(6) 0.9158(5) 0.0331(8) 0.106(3) Uani 1 1 d . . .
H2A H 0.7354 0.9710 0.0358 0.160 Uiso 1 1 calc R . .
H2B H 0.7117 0.9269 0.0942 0.160 Uiso 1 1 calc R . .
H2C H 0.6413 0.8944 -0.0162 0.160 Uiso 1 1 calc R . .
C3 C 0.7592(7) 0.8234(5) -0.0866(6) 0.100(3) Uani 1 1 d . . .
H3A H 0.7871 0.8779 -0.0852 0.150 Uiso 1 1 calc R . .
H3B H 0.6937 0.8003 -0.1377 0.150 Uiso 1 1 calc R . .
H3C H 0.7951 0.7789 -0.0973 0.150 Uiso 1 1 calc R . .
C4 C 0.8651(5) 0.8805(5) 0.0915(6) 0.089(2) Uani 1 1 d . . .
H4A H 0.8933 0.9356 0.0941 0.134 Uiso 1 1 calc R . .
H4B H 0.9012 0.8363 0.0803 0.134 Uiso 1 1 calc R . .
H4C H 0.8663 0.8925 0.1515 0.134 Uiso 1 1 calc R . .
C5 C 0.2498(5) 0.6470(5) -0.3378(5) 0.0712(18) Uani 1 1 d . . .
C6 C 0.1426(6) 0.5943(8) -0.4022(7) 0.130(4) Uani 1 1 d . . .
H6A H 0.1129 0.6113 -0.4548 0.195 Uiso 1 1 calc R . .
H6B H 0.1102 0.6087 -0.3647 0.195 Uiso 1 1 calc R . .
H6C H 0.1385 0.5303 -0.4269 0.195 Uiso 1 1 calc R . .
C7 C 0.2609(8) 0.7498(6) -0.2940(7) 0.113(3) Uani 1 1 d . . .
H7A H 0.2335 0.7696 -0.3448 0.170 Uiso 1 1 calc R . .
H7B H 0.3280 0.7800 -0.2532 0.170 Uiso 1 1 calc R . .
H7C H 0.2282 0.7642 -0.2568 0.170 Uiso 1 1 calc R . .
C8 C 0.3026(7) 0.6210(7) -0.3973(6) 0.102(3) Uani 1 1 d . . .
H8A H 0.2754 0.6390 -0.4494 0.153 Uiso 1 1 calc R . .
H8B H 0.2956 0.5565 -0.4228 0.153 Uiso 1 1 calc R . .
H8C H 0.3696 0.6512 -0.3568 0.153 Uiso 1 1 calc R . .
C9 C 0.5661(4) 0.4738(4) -0.3325(4) 0.0568(13) Uani 1 1 d . . .
C10 C 0.6320(6) 0.4232(6) -0.3631(5) 0.086(2) Uani 1 1 d . . .
H10A H 0.6305 0.4323 -0.4164 0.129 Uiso 1 1 calc R . .
H10B H 0.6107 0.3596 -0.3820 0.129 Uiso 1 1 calc R . .
H10C H 0.6966 0.4457 -0.3101 0.129 Uiso 1 1 calc R . .
C11 C 0.5958(6) 0.5756(5) -0.3016(5) 0.083(2) Uani 1 1 d . . .
H11A H 0.5956 0.5861 -0.3538 0.125 Uiso 1 1 calc R . .
H11B H 0.6593 0.6001 -0.2468 0.125 Uiso 1 1 calc R . .
H11C H 0.5512 0.6047 -0.2848 0.125 Uiso 1 1 calc R . .
C12 C 0.4618(6) 0.4368(6) -0.4160(4) 0.087(2) Uani 1 1 d . . .
H12A H 0.4587 0.4444 -0.4706 0.130 Uiso 1 1 calc R . .
H12B H 0.4207 0.4694 -0.3961 0.130 Uiso 1 1 calc R . .
H12C H 0.4409 0.3735 -0.4333 0.130 Uiso 1 1 calc R . .
C13 C 0.0507(4) 0.3308(4) -0.3061(4) 0.0606(14) Uani 1 1 d . . .
C14 C 0.0424(5) 0.2314(4) -0.3220(5) 0.082(2) Uani 1 1 d . . .
H14A H -0.0169 0.1947 -0.3790 0.123 Uiso 1 1 calc R . .
H14B H 0.0434 0.2254 -0.2675 0.123 Uiso 1 1 calc R . .
H14C H 0.0954 0.2119 -0.3294 0.123 Uiso 1 1 calc R . .
C15 C -0.0328(5) 0.3655(6) -0.2942(7) 0.112(3) Uani 1 1 d . . .
H15A H -0.0926 0.3298 -0.3512 0.168 Uiso 1 1 calc R . .
H15B H -0.0254 0.4278 -0.2846 0.168 Uiso 1 1 calc R . .
H15C H -0.0325 0.3607 -0.2395 0.168 Uiso 1 1 calc R . .
C16 C 0.0536(6) 0.3407(6) -0.3917(5) 0.103(3) Uani 1 1 d . . .
H16A H -0.0053 0.3052 -0.4499 0.154 Uiso 1 1 calc R . .
H16B H 0.1068 0.3198 -0.3976 0.154 Uiso 1 1 calc R . .
H16C H 0.0610 0.4033 -0.3810 0.154 Uiso 1 1 calc R . .
C17 C 0.4454(4) 0.8832(3) 0.0897(4) 0.0512(12) Uani 1 1 d . . .
C18 C 0.5481(5) 0.9419(4) 0.1643(5) 0.079(2) Uani 1 1 d . . .
H18A H 0.5515 1.0027 0.1691 0.119 Uiso 1 1 calc R . .
H18B H 0.5927 0.9170 0.1445 0.119 Uiso 1 1 calc R . .
H18C H 0.5640 0.9425 0.2259 0.119 Uiso 1 1 calc R . .
C19 C 0.3751(6) 0.9222(4) 0.1227(6) 0.083(2) Uani 1 1 d . . .
H19A H 0.3767 0.9825 0.1261 0.125 Uiso 1 1 calc R . .
H19B H 0.3932 0.9240 0.1852 0.125 Uiso 1 1 calc R . .
H19C H 0.3112 0.8845 0.0776 0.125 Uiso 1 1 calc R . .
C20 C 0.4203(6) 0.8791(4) -0.0096(5) 0.0734(18) Uani 1 1 d . . .
H20A H 0.4216 0.9390 -0.0073 0.110 Uiso 1 1 calc R . .
H20B H 0.3571 0.8405 -0.0562 0.110 Uiso 1 1 calc R . .
H20C H 0.4663 0.8552 -0.0276 0.110 Uiso 1 1 calc R . .
C21 C 0.1125(12) 0.3876(14) 0.1223(12) 0.207(8) Uani 1 1 d . . .
H21A H 0.1772 0.3855 0.1352 0.310 Uiso 1 1 calc R . .
H21B H 0.0704 0.3285 0.0777 0.310 Uiso 1 1 calc R . .
H21C H 0.1099 0.4060 0.1814 0.310 Uiso 1 1 calc R . .
C22 C 0.0843(7) 0.4480(7) 0.0838(8) 0.104(3) Uani 1 1 d . . .
C23 C 1.2543(6) 1.0880(6) 0.3459(6) 0.041(2) Uani 0.50 1 d P . .
H23A H 1.2090 1.1104 0.3029 0.050 Uiso 0.50 1 calc PR . .
H23B H 1.2692 1.1278 0.4109 0.050 Uiso 0.50 1 calc PR . .
C24 C 1.3433(7) 1.0977(6) 0.3398(7) 0.048(2) Uani 0.50 1 d P . .
H24A H 1.3302 1.0582 0.2754 0.057 Uiso 0.50 1 calc PR . .
H24B H 1.3909 1.0786 0.3847 0.057 Uiso 0.50 1 calc PR . .
C25 C 1.3834(10) 1.1923(8) 0.3619(10) 0.067(3) Uani 0.50 1 d P . .
H25A H 1.3344 1.2115 0.3182 0.080 Uiso 0.50 1 calc PR . .
H25B H 1.3971 1.2310 0.4267 0.080 Uiso 0.50 1 calc PR . .
C26 C 1.4697(9) 1.2068(10) 0.3549(11) 0.078(4) Uani 0.50 1 d P . .
H26A H 1.4903 1.2698 0.3711 0.118 Uiso 0.50 1 calc PR . .
H26B H 1.4566 1.1709 0.2903 0.118 Uiso 0.50 1 calc PR . .
H26C H 1.5195 1.1894 0.3988 0.118 Uiso 0.50 1 calc PR . .
C27 C 1.1071(6) 0.9967(7) 0.3204(6) 0.047(2) Uani 0.50 1 d P . .
H27A H 1.0722 1.0243 0.2778 0.057 Uiso 0.50 1 calc PR . .
H27B H 1.0704 0.9347 0.2921 0.057 Uiso 0.50 1 calc PR . .
C28 C 1.1096(10) 1.0459(12) 0.4143(10) 0.083(4) Uani 0.50 1 d P . .
H28A H 1.1518 1.1061 0.4470 0.099 Uiso 0.50 1 calc PR . .
H28B H 1.1360 1.0140 0.4546 0.099 Uiso 0.50 1 calc PR . .
C29 C 1.0093(12) 1.0543(14) 0.4016(11) 0.096(5) Uani 0.50 1 d P . .
H29A H 0.9687 0.9932 0.3678 0.115 Uiso 0.50 1 calc PR . .
H29B H 1.0154 1.0792 0.4654 0.115 Uiso 0.50 1 calc PR . .
C30 C 0.9624(16) 1.1020(15) 0.3569(17) 0.125(8) Uani 0.50 1 d P . .
H30A H 0.8999 1.0971 0.3523 0.187 Uiso 0.50 1 calc PR . .
H30B H 0.9553 1.0793 0.2933 0.187 Uiso 0.50 1 calc PR . .
H30C H 0.9975 1.1644 0.3923 0.187 Uiso 0.50 1 calc PR . .
C31 C 1.2681(6) 0.9616(8) 0.3972(7) 0.053(3) Uani 0.50 1 d P . .
H31A H 1.3270 0.9592 0.3935 0.063 Uiso 0.50 1 calc PR . .
H31B H 1.2851 1.0076 0.4604 0.063 Uiso 0.50 1 calc PR . .
C32 C 1.2319(9) 0.8744(12) 0.3917(11) 0.089(5) Uani 0.50 1 d P . .
H32A H 1.2174 0.8278 0.3296 0.107 Uiso 0.50 1 calc PR . .
H32B H 1.1717 0.8757 0.3931 0.107 Uiso 0.50 1 calc PR . .
C33 C 1.2943(10) 0.8467(14) 0.4663(13) 0.092(5) Uani 0.50 1 d P . .
H33A H 1.2770 0.7810 0.4403 0.110 Uiso 0.50 1 calc PR . .
H33B H 1.3602 0.8649 0.4809 0.110 Uiso 0.50 1 calc PR . .
C34 C 1.2908(16) 0.8790(18) 0.5452(15) 0.133(8) Uani 0.50 1 d P . .
H34A H 1.3356 0.8591 0.5902 0.199 Uiso 0.50 1 calc PR . .
H34B H 1.2269 0.8581 0.5327 0.199 Uiso 0.50 1 calc PR . .
H34C H 1.3073 0.9441 0.5718 0.199 Uiso 0.50 1 calc PR . .
C35 C 1.1843(6) 0.9254(5) 0.2244(6) 0.0334(17) Uani 0.50 1 d P . .
H35A H 1.2452 0.9141 0.2292 0.040 Uiso 0.50 1 calc PR . .
H35B H 1.1445 0.8688 0.2084 0.040 Uiso 0.50 1 calc PR . .
C36 C 1.1359(7) 0.9536(6) 0.1430(6) 0.0399(19) Uani 0.50 1 d P . .
H36A H 1.1808 1.0012 0.1495 0.048 Uiso 0.50 1 calc PR . .
H36B H 1.0815 0.9768 0.1448 0.048 Uiso 0.50 1 calc PR . .
C37 C 1.1015(7) 0.8707(7) 0.0468(6) 0.048(2) Uani 0.50 1 d P . .
H37A H 1.1553 0.8437 0.0499 0.058 Uiso 0.50 1 calc PR . .
H37B H 1.0525 0.8261 0.0391 0.058 Uiso 0.50 1 calc PR . .
C38 C 1.0615(13) 0.8902(10) -0.0403(9) 0.093(5) Uani 0.50 1 d P . .
H38A H 1.0426 0.8351 -0.0967 0.140 Uiso 0.50 1 calc PR . .
H38B H 1.1097 0.9334 -0.0343 0.140 Uiso 0.50 1 calc PR . .
H38C H 1.0065 0.9146 -0.0459 0.140 Uiso 0.50 1 calc PR . .

loop_
_atom_site_aniso_label
_atom_site_aniso_U_11
_atom_site_aniso_U_22
_atom_site_aniso_U_33
_atom_site_aniso_U_23
_atom_site_aniso_U_13
_atom_site_aniso_U_12
Mn1 0.0300(4) 0.0336(4) 0.0347(4) 0.0212(4) 0.0164(3) 0.0090(3)
Mn2 0.0326(3) 0.0357(3) 0.0381(3) 0.0237(3) 0.0180(3) 0.0102(2)
Mn3 0.0346(3) 0.0387(3) 0.0321(3) 0.0201(3) 0.0133(3) 0.0091(3)
Mn4 0.0390(4) 0.0324(3) 0.0362(3) 0.0171(3) 0.0186(3) 0.0069(3)
Mn5 0.0405(4) 0.0475(4) 0.0469(4) 0.0253(3) 0.0212(3) 0.0144(3)
Mn6 0.0449(4) 0.0400(4) 0.0633(5) 0.0262(3) 0.0312(4) 0.0120(3)
Mn7 0.0482(4) 0.0390(4) 0.0391(4) 0.0151(3) 0.0248(3) 0.0118(3)
P1 0.0373(6) 0.0436(6) 0.0523(7) 0.0310(5) 0.0220(5) 0.0070(5)
P2 0.0405(6) 0.0549(7) 0.0574(7) 0.0417(6) 0.0203(5) 0.0182(5)
P3 0.0481(7) 0.0481(6) 0.0395(6) 0.0234(5) 0.0277(5) 0.0156(5)
P4 0.0302(5) 0.0431(6) 0.0459(6) 0.0234(5) 0.0147(5) 0.0077(4)
P5 0.0538(7) 0.0330(5) 0.0593(7) 0.0232(5) 0.0368(6) 0.0170(5)
O1 0.0319(14) 0.0336(14) 0.0349(14) 0.0201(12) 0.0166(11) 0.0093(11)
O2 0.0322(14) 0.0342(14) 0.0355(14) 0.0202(12) 0.0184(12) 0.0091(11)
O3 0.0359(15) 0.0370(15) 0.0371(15) 0.0204(12) 0.0199(12) 0.0109(12)
O4 0.050(2) 0.0457(19) 0.0511(19) 0.0213(16) 0.0244(16) 0.0094(15)
O5 0.0385(16) 0.0456(17) 0.0495(17) 0.0300(15) 0.0213(14) 0.0069(13)
O6 0.0419(18) 0.0427(17) 0.0486(18) 0.0214(14) 0.0201(14) 0.0019(14)
O7 0.050(2) 0.057(2) 0.072(2) 0.0423(18) 0.0400(18) 0.0197(16)
O8 0.058(2) 0.060(2) 0.093(3) 0.054(2) 0.044(2) 0.0311(18)
O9 0.0396(17) 0.0501(18) 0.0534(19) 0.0364(16) 0.0189(14) 0.0130(14)
O10 0.0397(17) 0.0547(19) 0.0437(17) 0.0316(15) 0.0095(14) 0.0120(14)
O11 0.086(3) 0.052(2) 0.084(3) 0.037(2) 0.067(2) 0.030(2)
O12 0.048(2) 0.089(3) 0.0480(19) 0.0285(19) 0.0282(16) 0.028(2)
O13 0.0449(17) 0.0432(16) 0.0401(16) 0.0222(13) 0.0240(14) 0.0120(13)
O14 0.0447(18) 0.0460(18) 0.0553(19) 0.0290(16) 0.0208(15) 0.0117(14)
O15 0.0400(17) 0.0498(18) 0.0507(18) 0.0258(15) 0.0213(14) 0.0070(14)
O16 0.0329(16) 0.0484(18) 0.0495(18) 0.0246(15) 0.0179(14) 0.0072(13)
O17 0.059(2) 0.0403(19) 0.105(3) 0.012(2) 0.054(2) 0.0045(17)
O18 0.114(4) 0.070(3) 0.087(3) 0.051(2) 0.079(3) 0.058(3)
O19 0.0454(17) 0.0400(16) 0.0470(17) 0.0251(14) 0.0276(14) 0.0184(14)
O20 0.057(3) 0.070(3) 0.110(4) 0.035(3) 0.047(3) 0.032(2)
O21 0.056(2) 0.084(3) 0.085(3) 0.050(2) 0.046(2) 0.031(2)
O22 0.146(8) 0.208(10) 0.246(11) 0.126(8) 0.129(8) 0.083(7)
O23 0.236(12) 0.183(9) 0.303(13) 0.125(10) 0.205(11) 0.072(8)
O24 0.232(11) 0.133(7) 0.361(15) 0.088(8) 0.244(12) 0.071(7)
O25 0.188(10) 0.174(9) 0.203(9) 0.071(8) 0.092(8) -0.010(7)
N1 0.078(3) 0.057(3) 0.050(3) 0.009(2) 0.036(2) 0.021(3)
N2 0.103(5) 0.095(5) 0.072(4) 0.012(3) 0.048(4) 0.039(4)
N3 0.189(11) 0.216(12) 0.143(8) 0.001(8) 0.070(8) 0.143(10)
N4 0.066(3) 0.045(2) 0.0305(18) 0.0134(16) 0.0210(18) 0.0080(19)
N5 0.090(5) 0.163(7) 0.045(3) 0.026(4) 0.013(3) 0.034(5)
N6 0.32(2) 0.31(2) 0.108(9) 0.073(11) 0.018(11) 0.003(17)
N7 0.101(4) 0.033(2) 0.042(2) 0.0119(17) 0.041(2) 0.014(2)
N8 0.068(4) 0.062(3) 0.099(5) -0.011(3) 0.023(3) -0.012(3)
N9 0.223(15) 0.142(11) 0.271(17) -0.010(11) 0.111(13) -0.032(10)
N10 0.015(3) 0.038(3) 0.019(3) 0.004(2) 0.005(2) -0.005(2)
C1 0.049(3) 0.054(3) 0.071(3) 0.041(3) 0.025(3) 0.002(2)
C2 0.104(6) 0.058(4) 0.206(10) 0.080(5) 0.095(7) 0.033(4)
C3 0.129(7) 0.091(5) 0.089(5) 0.052(4) 0.053(5) -0.015(5)
C4 0.061(4) 0.085(5) 0.105(5) 0.055(4) 0.019(4) -0.020(3)
C5 0.063(4) 0.089(4) 0.081(4) 0.067(4) 0.025(3) 0.028(3)
C6 0.069(5) 0.183(10) 0.126(7) 0.122(8) -0.005(5) 0.020(6)
C7 0.154(8) 0.107(6) 0.137(7) 0.105(6) 0.071(7) 0.072(6)
C8 0.119(7) 0.138(7) 0.086(5) 0.083(5) 0.051(5) 0.037(6)
C9 0.075(4) 0.066(3) 0.045(3) 0.029(2) 0.038(3) 0.013(3)
C10 0.111(6) 0.109(6) 0.079(4) 0.042(4) 0.076(5) 0.039(5)
C11 0.117(6) 0.084(5) 0.080(4) 0.051(4) 0.062(4) 0.016(4)
C12 0.090(5) 0.127(6) 0.049(3) 0.048(4) 0.031(3) 0.015(5)
C13 0.040(3) 0.059(3) 0.063(3) 0.027(3) 0.009(2) 0.009(2)
C14 0.064(4) 0.054(3) 0.091(5) 0.018(3) 0.020(3) 0.001(3)
C15 0.032(3) 0.094(6) 0.146(8) 0.018(5) 0.016(4) 0.013(3)
C16 0.093(6) 0.110(6) 0.054(4) 0.036(4) -0.003(4) -0.012(5)
C17 0.053(3) 0.034(2) 0.074(3) 0.025(2) 0.035(3) 0.014(2)
C18 0.074(4) 0.038(3) 0.098(5) 0.015(3) 0.032(4) -0.005(3)
C19 0.109(6) 0.056(4) 0.130(6) 0.047(4) 0.086(5) 0.048(4)
C20 0.100(5) 0.062(4) 0.085(4) 0.051(3) 0.049(4) 0.038(4)
C21 0.154(14) 0.31(2) 0.195(15) 0.154(16) 0.080(12) 0.046(14)
C22 0.105(7) 0.147(8) 0.149(8) 0.099(7) 0.102(7) 0.073(6)
C23 0.038(5) 0.032(4) 0.038(4) 0.000(3) 0.018(4) 0.000(3)
C24 0.037(5) 0.040(5) 0.051(5) 0.009(4) 0.019(4) -0.005(4)
C25 0.075(8) 0.048(6) 0.074(8) 0.013(5) 0.043(7) 0.000(5)
C26 0.055(7) 0.081(9) 0.104(10) 0.044(8) 0.040(7) 0.000(6)
C27 0.023(4) 0.069(6) 0.036(4) 0.010(4) 0.014(3) 0.001(4)
C28 0.060(8) 0.118(12) 0.064(8) 0.015(8) 0.045(6) 0.015(8)
C29 0.073(10) 0.127(14) 0.074(9) 0.007(9) 0.054(8) 0.013(9)
C30 0.112(16) 0.115(15) 0.140(18) 0.020(13) 0.080(14) 0.047(13)
C31 0.022(4) 0.092(8) 0.045(5) 0.035(5) 0.012(4) 0.009(4)
C32 0.042(6) 0.148(14) 0.102(10) 0.094(11) 0.025(6) 0.009(7)
C33 0.056(8) 0.141(14) 0.109(12) 0.085(12) 0.040(8) 0.028(9)
C34 0.110(16) 0.20(2) 0.102(14) 0.080(16) 0.047(12) 0.070(16)
C35 0.034(4) 0.025(4) 0.034(4) 0.008(3) 0.014(3) 0.005(3)
C36 0.045(5) 0.034(4) 0.036(4) 0.011(3) 0.019(4) 0.002(4)
C37 0.047(5) 0.046(5) 0.032(4) 0.000(4) 0.017(4) -0.002(4)
C38 0.131(14) 0.081(9) 0.040(6) 0.020(6) 0.027(7) -0.013(9)

loop_
_atom_type_symbol
_atom_type_description
_atom_type_scat_dispersion_real
_atom_type_scat_dispersion_imag
_atom_type_scat_source
C C 0.0033 0.0016 'International Tables Vol C Tables 4.2.6.8 and 6.1.1.4'
H H 0.0000 0.0000 'International Tables Vol C Tables 4.2.6.8 and 6.1.1.4'
N N 0.0061 0.0033 'International Tables Vol C Tables 4.2.6.8 and 6.1.1.4'
O O 0.0106 0.0060 'International Tables Vol C Tables 4.2.6.8 and 6.1.1.4'
P P 0.1023 0.0942 'International Tables Vol C Tables 4.2.6.8 and 6.1.1.4'
Mn Mn 0.3368 0.7283 'International Tables Vol C Tables 4.2.6.8 and 6.1.1.4'

loop_
_geom_angle_atom_site_label_1
_geom_angle_atom_site_label_2
_geom_angle_atom_site_label_3
_geom_angle
_geom_angle_site_symmetry_1
_geom_angle_site_symmetry_3
_geom_angle_publ_flag
O2 Mn1 O2 180.00(16) . 2_665 ?
O2 Mn1 O1 97.65(11) . . ?
O2 Mn1 O1 82.35(11) 2_665 . ?
O2 Mn1 O1 82.35(11) . 2_665 ?
O2 Mn1 O1 97.65(11) 2_665 2_665 ?
O1 Mn1 O1 180.00(13) . 2_665 ?
O2 Mn1 O3 106.12(11) . 2_665 ?
O2 Mn1 O3 73.88(11) 2_665 2_665 ?
O1 Mn1 O3 105.88(11) . 2_665 ?
O1 Mn1 O3 74.12(11) 2_665 2_665 ?
O2 Mn1 O3 73.88(11) . . ?
O2 Mn1 O3 106.12(11) 2_665 . ?
O1 Mn1 O3 74.12(11) . . ?
O1 Mn1 O3 105.88(11) 2_665 . ?
O3 Mn1 O3 180.00(13) 2_665 . ?
O2 Mn1 Mn2 40.90(8) . 2_665 ?
O2 Mn1 Mn2 139.10(8) 2_665 2_665 ?
O1 Mn1 Mn2 138.54(8) . 2_665 ?
O1 Mn1 Mn2 41.46(8) 2_665 2_665 ?
O3 Mn1 Mn2 90.03(7) 2_665 2_665 ?
O3 Mn1 Mn2 89.97(7) . 2_665 ?
O2 Mn1 Mn2 139.10(8) . . ?
O2 Mn1 Mn2 40.90(8) 2_665 . ?
O1 Mn1 Mn2 41.46(8) . . ?
O1 Mn1 Mn2 138.54(8) 2_665 . ?
O3 Mn1 Mn2 89.97(7) 2_665 . ?
O3 Mn1 Mn2 90.03(7) . . ?
Mn2 Mn1 Mn2 180.0 2_665 . ?
O2 Mn1 Mn3 93.49(8) . 2_665 ?
O2 Mn1 Mn3 86.51(8) 2_665 2_665 ?
O1 Mn1 Mn3 143.55(8) . 2_665 ?
O1 Mn1 Mn3 36.45(8) 2_665 2_665 ?
O3 Mn1 Mn3 37.73(6) 2_665 2_665 ?
O3 Mn1 Mn3 142.27(7) . 2_665 ?
Mn2 Mn1 Mn3 60.44(2) 2_665 2_665 ?
Mn2 Mn1 Mn3 119.56(2) . 2_665 ?
O2 Mn1 Mn3 86.51(8) . . ?
O2 Mn1 Mn3 93.49(8) 2_665 . ?
O1 Mn1 Mn3 36.45(8) . . ?
O1 Mn1 Mn3 143.55(8) 2_665 . ?
O3 Mn1 Mn3 142.27(6) 2_665 . ?
O3 Mn1 Mn3 37.73(7) . . ?
Mn2 Mn1 Mn3 119.56(2) 2_665 . ?
Mn2 Mn1 Mn3 60.44(2) . . ?
Mn3 Mn1 Mn3 180.00(3) 2_665 . ?
O2 Mn1 Mn4 36.23(8) . . ?
O2 Mn1 Mn4 143.77(8) 2_665 . ?
O1 Mn1 Mn4 86.31(8) . . ?
O1 Mn1 Mn4 93.69(8) 2_665 . ?
O3 Mn1 Mn4 142.31(7) 2_665 . ?
O3 Mn1 Mn4 37.69(7) . . ?
Mn2 Mn1 Mn4 60.41(3) 2_665 . ?
Mn2 Mn1 Mn4 119.59(3) . . ?
Mn3 Mn1 Mn4 120.855(17) 2_665 . ?
Mn3 Mn1 Mn4 59.145(17) . . ?
O2 Mn1 Mn4 143.77(8) . 2_665 ?
O2 Mn1 Mn4 36.23(8) 2_665 2_665 ?
O1 Mn1 Mn4 93.69(8) . 2_665 ?
O1 Mn1 Mn4 86.31(8) 2_665 2_665 ?
O3 Mn1 Mn4 37.69(7) 2_665 2_665 ?
O3 Mn1 Mn4 142.31(7) . 2_665 ?
Mn2 Mn1 Mn4 119.59(3) 2_665 2_665 ?
Mn2 Mn1 Mn4 60.41(3) . 2_665 ?
Mn3 Mn1 Mn4 59.145(17) 2_665 2_665 ?
Mn3 Mn1 Mn4 120.855(17) . 2_665 ?
Mn4 Mn1 Mn4 180.0 . 2_665 ?
O5 Mn2 O9 89.61(13) . . ?
O5 Mn2 O2 93.61(13) . 2_665 ?
O9 Mn2 O2 176.78(13) . 2_665 ?
O5 Mn2 O1 176.63(12) . . ?
O9 Mn2 O1 93.76(13) . . ?
O2 Mn2 O1 83.02(12) 2_665 . ?
O5 Mn2 O13 97.34(13) . . ?
O9 Mn2 O13 89.56(13) . . ?
O2 Mn2 O13 90.14(12) 2_665 . ?
O1 Mn2 O13 82.51(12) . . ?
O5 Mn2 O19 89.61(13) . . ?
O9 Mn2 O19 98.21(13) . . ?
O2 Mn2 O19 81.72(11) 2_665 . ?
O1 Mn2 O19 90.10(12) . . ?
O13 Mn2 O19 169.63(11) . . ?
O5 Mn2 Mn1 135.07(9) . . ?
O9 Mn2 Mn1 135.32(10) . . ?
O2 Mn2 Mn1 41.46(8) 2_665 . ?
O1 Mn2 Mn1 41.56(8) . . ?
O13 Mn2 Mn1 84.84(8) . . ?
O19 Mn2 Mn1 84.81(8) . . ?
O5 Mn2 Mn3 142.46(11) . . ?
O9 Mn2 Mn3 80.98(10) . . ?
O2 Mn2 Mn3 96.49(9) 2_665 . ?
O1 Mn2 Mn3 38.38(8) . . ?
O13 Mn2 Mn3 46.74(8) . . ?
O19 Mn2 Mn3 127.59(9) . . ?
Mn1 Mn2 Mn3 63.25(3) . . ?
O5 Mn2 Mn4 80.89(10) . 2_665 ?
O9 Mn2 Mn4 142.69(11) . 2_665 ?
O2 Mn2 Mn4 38.18(8) 2_665 2_665 ?
O1 Mn2 Mn4 96.49(8) . 2_665 ?
O13 Mn2 Mn4 127.29(8) . 2_665 ?
O19 Mn2 Mn4 46.18(8) . 2_665 ?
Mn1 Mn2 Mn4 63.44(2) . 2_665 ?
Mn3 Mn2 Mn4 126.69(3) . 2_665 ?
O10 Mn3 O3 178.37(14) . . ?
O10 Mn3 O1 93.54(13) . . ?
O3 Mn3 O1 87.95(12) . . ?
O10 Mn3 N4 95.22(16) . . ?
O3 Mn3 N4 83.23(15) . . ?
O1 Mn3 N4 169.68(16) . . ?
O10 Mn3 O16 98.62(14) . . ?
O3 Mn3 O16 81.96(12) . . ?
O1 Mn3 O16 92.69(12) . . ?
N4 Mn3 O16 91.38(16) . . ?
O10 Mn3 O13 93.56(13) . . ?
O3 Mn3 O13 85.96(12) . . ?
O1 Mn3 O13 82.78(12) . . ?
N4 Mn3 O13 91.23(16) . . ?
O16 Mn3 O13 167.25(11) . . ?
O10 Mn3 Mn7 138.88(11) . . ?
O3 Mn3 Mn7 39.51(9) . . ?
O1 Mn3 Mn7 125.84(8) . . ?
N4 Mn3 Mn7 44.51(13) . . ?
O16 Mn3 Mn7 91.53(9) . . ?
O13 Mn3 Mn7 81.64(8) . . ?
O10 Mn3 Mn2 83.19(10) . . ?
O3 Mn3 Mn2 97.59(9) . . ?
O1 Mn3 Mn2 38.39(8) . . ?
N4 Mn3 Mn2 137.72(14) . . ?
O16 Mn3 Mn2 130.75(9) . . ?
O13 Mn3 Mn2 47.01(8) . . ?
Mn7 Mn3 Mn2 119.01(3) . . ?
O10 Mn3 Mn4 144.40(11) . . ?
O3 Mn3 Mn4 36.27(9) . . ?
O1 Mn3 Mn4 87.69(8) . . ?
N4 Mn3 Mn4 88.35(12) . . ?
O16 Mn3 Mn4 45.81(8) . . ?
O13 Mn3 Mn4 121.82(8) . . ?
Mn7 Mn3 Mn4 58.97(3) . . ?
Mn2 Mn3 Mn4 116.90(3) . . ?
O10 Mn3 Mn1 129.98(11) . . ?
O3 Mn3 Mn1 51.48(9) . . ?
O1 Mn3 Mn1 36.54(8) . . ?
N4 Mn3 Mn1 134.12(13) . . ?
O16 Mn3 Mn1 89.26(9) . . ?
O13 Mn3 Mn1 79.99(8) . . ?
Mn7 Mn3 Mn1 89.61(2) . . ?
Mn2 Mn3 Mn1 56.303(17) . . ?
Mn4 Mn3 Mn1 60.60(2) . . ?
O6 Mn4 O3 177.53(14) 2_665 . ?
O6 Mn4 O2 94.45(13) 2_665 . ?
O3 Mn4 O2 87.46(12) . . ?
O6 Mn4 N7 94.55(18) 2_665 . ?
O3 Mn4 N7 83.42(17) . . ?
O2 Mn4 N7 169.72(18) . . ?
O6 Mn4 O19 92.73(13) 2_665 2_665 ?
O3 Mn4 O19 85.96(12) . 2_665 ?
O2 Mn4 O19 82.29(11) . 2_665 ?
N7 Mn4 O19 92.32(17) . 2_665 ?
O6 Mn4 O16 99.56(13) 2_665 . ?
O3 Mn4 O16 81.89(12) . . ?
O2 Mn4 O16 93.04(12) . . ?
N7 Mn4 O16 90.36(17) . . ?
O19 Mn4 O16 167.17(12) 2_665 . ?
O6 Mn4 Mn7 138.23(11) 2_665 . ?
O3 Mn4 Mn7 39.50(9) . . ?
O2 Mn4 Mn7 125.24(9) . . ?
N7 Mn4 Mn7 44.89(15) . . ?
O19 Mn4 Mn7 81.62(8) 2_665 . ?
O16 Mn4 Mn7 91.51(9) . . ?
O6 Mn4 Mn2 83.34(10) 2_665 2_665 ?
O3 Mn4 Mn2 97.27(9) . 2_665 ?
O2 Mn4 Mn2 37.73(8) . 2_665 ?
N7 Mn4 Mn2 139.05(15) . 2_665 ?
O19 Mn4 Mn2 47.21(8) 2_665 2_665 ?
O16 Mn4 Mn2 130.42(9) . 2_665 ?
Mn7 Mn4 Mn2 118.88(4) . 2_665 ?
O6 Mn4 Mn3 145.39(10) 2_665 . ?
O3 Mn4 Mn3 36.16(8) . . ?
O2 Mn4 Mn3 87.55(8) . . ?
N7 Mn4 Mn3 87.87(13) . . ?
O19 Mn4 Mn3 121.71(9) 2_665 . ?
O16 Mn4 Mn3 45.85(8) . . ?
Mn7 Mn4 Mn3 58.92(2) . . ?
Mn2 Mn4 Mn3 116.41(3) 2_665 . ?
O6 Mn4 Mn1 130.61(10) 2_665 . ?
O3 Mn4 Mn1 51.23(9) . . ?
O2 Mn4 Mn1 36.27(8) . . ?
N7 Mn4 Mn1 134.24(15) . . ?
O19 Mn4 Mn1 80.13(8) 2_665 . ?
O16 Mn4 Mn1 89.02(9) . . ?
Mn7 Mn4 Mn1 89.38(3) . . ?
Mn2 Mn4 Mn1 56.152(17) 2_665 . ?
Mn3 Mn4 Mn1 60.26(2) . . ?
O12 Mn5 O15 178.35(16) 2_665 . ?
O12 Mn5 O7 91.76(18) 2_665 2_665 ?
O15 Mn5 O7 87.61(16) . 2_665 ?
O12 Mn5 O4 89.45(17) 2_665 . ?
O15 Mn5 O4 91.49(15) . . ?
O7 Mn5 O4 167.78(15) 2_665 . ?
O12 Mn5 O21 90.04(16) 2_665 . ?
O15 Mn5 O21 88.51(16) . . ?
O7 Mn5 O21 95.45(15) 2_665 . ?
O4 Mn5 O21 96.71(16) . . ?
O12 Mn5 O2 88.86(13) 2_665 . ?
O15 Mn5 O2 92.60(12) . . ?
O7 Mn5 O2 85.40(12) 2_665 . ?
O4 Mn5 O2 82.46(12) . . ?
O21 Mn5 O2 178.63(14) . . ?
O14 Mn6 O17 175.84(17) . . ?
O14 Mn6 O8 87.69(17) . . ?
O17 Mn6 O8 92.1(2) . . ?
O14 Mn6 O4 91.13(15) . . ?
O17 Mn6 O4 89.74(19) . . ?
O8 Mn6 O4 170.81(16) . . ?
O14 Mn6 O20 89.01(17) . . ?
O17 Mn6 O20 86.91(18) . . ?
O8 Mn6 O20 98.00(19) . . ?
O4 Mn6 O20 91.09(18) . . ?
O14 Mn6 O1 93.35(13) . . ?
O17 Mn6 O1 90.77(14) . . ?
O8 Mn6 O1 85.91(12) . . ?
O4 Mn6 O1 85.06(12) . . ?
O20 Mn6 O1 175.52(16) . . ?
O3 Mn7 N1 169.85(19) . . ?
O3 Mn7 O18 94.00(14) . 2_665 ?
N1 Mn7 O18 93.1(2) . 2_665 ?
O3 Mn7 O11 92.39(14) . . ?
N1 Mn7 O11 94.5(2) . . ?
O18 Mn7 O11 92.80(19) 2_665 . ?
O3 Mn7 N4 78.55(14) . . ?
N1 Mn7 N4 94.09(19) . . ?
O18 Mn7 N4 172.34(15) 2_665 . ?
O11 Mn7 N4 89.32(17) . . ?
O3 Mn7 N7 78.22(14) . . ?
N1 Mn7 N7 94.8(2) . . ?
O18 Mn7 N7 87.79(19) 2_665 . ?
O11 Mn7 N7 170.61(15) . . ?
N4 Mn7 N7 88.93(18) . . ?
O3 Mn7 Mn3 38.70(8) . . ?
N1 Mn7 Mn3 134.63(16) . . ?
O18 Mn7 Mn3 132.28(12) 2_665 . ?
O11 Mn7 Mn3 85.31(11) . . ?
N4 Mn7 Mn3 40.57(10) . . ?
N7 Mn7 Mn3 87.36(12) . . ?
O3 Mn7 Mn4 38.81(9) . . ?
N1 Mn7 Mn4 135.05(17) . . ?
O18 Mn7 Mn4 84.81(11) 2_665 . ?
O11 Mn7 Mn4 130.42(11) . . ?
N4 Mn7 Mn4 88.22(12) . . ?
N7 Mn7 Mn4 40.29(11) . . ?
Mn3 Mn7 Mn4 62.11(2) . . ?
O5 P1 O7 110.9(2) . . ?
O5 P1 O6 111.50(19) . . ?
O7 P1 O6 111.5(2) . . ?
O5 P1 C1 108.6(2) . . ?
O7 P1 C1 106.9(2) . . ?
O6 P1 C1 107.3(2) . . ?
O9 P2 O8 110.9(2) . . ?
O9 P2 O10 111.21(19) . . ?
O8 P2 O10 112.1(2) . . ?
O9 P2 C5 108.7(2) . . ?
O8 P2 C5 106.4(3) . . ?
O10 P2 C5 107.3(3) . . ?
O12 P3 O13 112.4(2) . . ?
O12 P3 O11 109.5(2) . . ?
O13 P3 O11 112.3(2) . . ?
O12 P3 C9 105.2(3) . . ?
O13 P3 C9 108.8(2) . . ?
O11 P3 C9 108.3(2) . . ?
O16 P4 O15 111.44(19) . . ?
O16 P4 O14 111.16(19) . . ?
O15 P4 O14 110.8(2) . . ?
O16 P4 C13 110.7(2) . . ?
O15 P4 C13 106.3(3) . . ?
O14 P4 C13 106.2(2) . . ?
O18 P5 O17 108.2(3) . . ?
O18 P5 O19 112.7(2) . . ?
O17 P5 O19 112.7(2) . . ?
O18 P5 C17 107.8(2) . . ?
O17 P5 C17 106.1(2) . . ?
O19 P5 C17 109.0(2) . . ?
Mn3 O1 Mn2 103.23(13) . . ?
Mn3 O1 Mn1 107.01(13) . . ?
Mn2 O1 Mn1 96.98(12) . . ?
Mn3 O1 Mn6 107.81(11) . . ?
Mn2 O1 Mn6 113.68(12) . . ?
Mn1 O1 Mn6 125.74(13) . . ?
Mn2 O2 Mn4 104.09(13) 2_665 . ?
Mn2 O2 Mn1 97.64(13) 2_665 . ?
Mn4 O2 Mn1 107.51(13) . . ?
Mn2 O2 Mn5 112.97(12) 2_665 . ?
Mn4 O2 Mn5 106.21(11) . . ?
Mn1 O2 Mn5 126.36(12) . . ?
Mn3 O3 Mn4 107.57(14) . . ?
Mn3 O3 Mn7 101.79(13) . . ?
Mn4 O3 Mn7 101.69(13) . . ?
Mn3 O3 Mn1 90.80(11) . . ?
Mn4 O3 Mn1 91.08(11) . . ?
Mn7 O3 Mn1 158.27(15) . . ?
Mn5 O4 Mn6 141.5(2) . . ?
Mn5 O4 H4D 122(2) . . ?
Mn6 O4 H4D 94.1(16) . . ?
P1 O5 Mn2 126.55(18) . . ?
P1 O6 Mn4 124.64(19) . 2_665 ?
P1 O7 Mn5 126.3(2) . 2_665 ?
P2 O8 Mn6 125.8(2) . . ?
P2 O9 Mn2 125.31(18) . . ?
P2 O10 Mn3 124.58(19) . . ?
P3 O11 Mn7 132.7(2) . . ?
P3 O12 Mn5 146.4(2) . 2_665 ?
P3 O13 Mn3 127.29(18) . . ?
P3 O13 Mn2 137.94(19) . . ?
Mn3 O13 Mn2 86.24(11) . . ?
P4 O14 Mn6 130.1(2) . . ?
P4 O15 Mn5 129.6(2) . . ?
P4 O16 Mn4 130.53(19) . . ?
P4 O16 Mn3 130.26(19) . . ?
Mn4 O16 Mn3 88.34(12) . . ?
P5 O17 Mn6 146.1(3) . . ?
P5 O18 Mn7 132.2(2) . 2_665 ?
P5 O19 Mn4 126.93(18) . 2_665 ?
P5 O19 Mn2 138.2(2) . . ?
Mn4 O19 Mn2 86.61(11) 2_665 . ?
Mn6 O20 H20D 87(6) . . ?
Mn6 O20 H20E 119(4) . . ?
H20D O20 H20E 150(7) . . ?
C22 O21 Mn5 133.6(5) . . ?
C22 O22 H22A 117(10) . . ?
N2 N1 Mn7 121.0(5) . . ?
N3 N2 N1 175.3(10) . . ?
N5 N4 Mn3 127.0(5) . . ?
N5 N4 Mn7 137.5(5) . . ?
Mn3 N4 Mn7 94.92(16) . . ?
N6 N5 N4 158.0(14) . . ?
N8 N7 Mn4 126.7(5) . . ?
N8 N7 Mn7 138.2(4) . . ?
Mn4 N7 Mn7 94.82(19) . . ?
N9 N8 N7 163.7(13) . . ?
C27 N10 C35 108.2(6) . . ?
C27 N10 C23 109.9(7) . . ?
C35 N10 C23 111.0(6) . . ?
C27 N10 C31 111.5(7) . . ?
C35 N10 C31 107.1(7) . . ?
C23 N10 C31 109.1(6) . . ?
C4 C1 C2 107.3(7) . . ?
C4 C1 C3 110.0(6) . . ?
C2 C1 C3 112.6(6) . . ?
C4 C1 P1 109.5(4) . . ?
C2 C1 P1 109.2(4) . . ?
C3 C1 P1 108.3(4) . . ?
C1 C2 H2A 109.5 . . ?
C1 C2 H2B 109.5 . . ?
H2A C2 H2B 109.5 . . ?
C1 C2 H2C 109.5 . . ?
H2A C2 H2C 109.5 . . ?
H2B C2 H2C 109.5 . . ?
C1 C3 H3A 109.5 . . ?
C1 C3 H3B 109.5 . . ?
H3A C3 H3B 109.5 . . ?
C1 C3 H3C 109.5 . . ?
H3A C3 H3C 109.5 . . ?
H3B C3 H3C 109.5 . . ?
C1 C4 H4A 109.5 . . ?
C1 C4 H4B 109.5 . . ?
H4A C4 H4B 109.5 . . ?
C1 C4 H4C 109.5 . . ?
H4A C4 H4C 109.5 . . ?
H4B C4 H4C 109.5 . . ?
C7 C5 C8 111.1(7) . . ?
C7 C5 C6 111.8(7) . . ?
C8 C5 C6 109.3(7) . . ?
C7 C5 P2 108.2(5) . . ?
C8 C5 P2 108.5(4) . . ?
C6 C5 P2 107.7(5) . . ?
C5 C6 H6A 109.5 . . ?
C5 C6 H6B 109.5 . . ?
H6A C6 H6B 109.5 . . ?
C5 C6 H6C 109.5 . . ?
H6A C6 H6C 109.5 . . ?
H6B C6 H6C 109.5 . . ?
C5 C7 H7A 109.5 . . ?
C5 C7 H7B 109.5 . . ?
H7A C7 H7B 109.5 . . ?
C5 C7 H7C 109.5 . . ?
H7A C7 H7C 109.5 . . ?
H7B C7 H7C 109.5 . . ?
C5 C8 H8A 109.5 . . ?
C5 C8 H8B 109.5 . . ?
H8A C8 H8B 109.5 . . ?
C5 C8 H8C 109.5 . . ?
H8A C8 H8C 109.5 . . ?
H8B C8 H8C 109.5 . . ?
C10 C9 C11 112.2(6) . . ?
C10 C9 C12 110.1(6) . . ?
C11 C9 C12 108.7(6) . . ?
C10 C9 P3 110.1(4) . . ?
C11 C9 P3 107.8(4) . . ?
C12 C9 P3 107.8(4) . . ?
C9 C10 H10A 109.5 . . ?
C9 C10 H10B 109.5 . . ?
H10A C10 H10B 109.5 . . ?
C9 C10 H10C 109.5 . . ?
H10A C10 H10C 109.5 . . ?
H10B C10 H10C 109.5 . . ?
C9 C11 H11A 109.5 . . ?
C9 C11 H11B 109.5 . . ?
H11A C11 H11B 109.5 . . ?
C9 C11 H11C 109.5 . . ?
H11A C11 H11C 109.5 . . ?
H11B C11 H11C 109.5 . . ?
C9 C12 H12A 109.5 . . ?
C9 C12 H12B 109.5 . . ?
H12A C12 H12B 109.5 . . ?
C9 C12 H12C 109.5 . . ?
H12A C12 H12C 109.5 . . ?
H12B C12 H12C 109.5 . . ?
C14 C13 C15 111.7(6) . . ?
C14 C13 C16 109.2(6) . . ?
C15 C13 C16 110.3(7) . . ?
C14 C13 P4 108.7(4) . . ?
C15 C13 P4 109.3(5) . . ?
C16 C13 P4 107.6(5) . . ?
C13 C14 H14A 109.5 . . ?
C13 C14 H14B 109.5 . . ?
H14A C14 H14B 109.5 . . ?
C13 C14 H14C 109.5 . . ?
H14A C14 H14C 109.5 . . ?
H14B C14 H14C 109.5 . . ?
C13 C15 H15A 109.5 . . ?
C13 C15 H15B 109.5 . . ?
H15A C15 H15B 109.5 . . ?
C13 C15 H15C 109.5 . . ?
H15A C15 H15C 109.5 . . ?
H15B C15 H15C 109.5 . . ?
C13 C16 H16A 109.5 . . ?
C13 C16 H16B 109.5 . . ?
H16A C16 H16B 109.5 . . ?
C13 C16 H16C 109.5 . . ?
H16A C16 H16C 109.5 . . ?
H16B C16 H16C 109.5 . . ?
C19 C17 C20 111.7(5) . . ?
C19 C17 C18 109.1(6) . . ?
C20 C17 C18 110.0(5) . . ?
C19 C17 P5 109.6(4) . . ?
C20 C17 P5 108.4(4) . . ?
C18 C17 P5 107.9(4) . . ?
C17 C18 H18A 109.5 . . ?
C17 C18 H18B 109.5 . . ?
H18A C18 H18B 109.5 . . ?
C17 C18 H18C 109.5 . . ?
H18A C18 H18C 109.5 . . ?
H18B C18 H18C 109.5 . . ?
C17 C19 H19A 109.5 . . ?
C17 C19 H19B 109.5 . . ?
H19A C19 H19B 109.5 . . ?
C17 C19 H19C 109.5 . . ?
H19A C19 H19C 109.5 . . ?
H19B C19 H19C 109.5 . . ?
C17 C20 H20A 109.5 . . ?
C17 C20 H20B 109.5 . . ?
H20A C20 H20B 109.5 . . ?
C17 C20 H20C 109.5 . . ?
H20A C20 H20C 109.5 . . ?
H20B C20 H20C 109.5 . . ?
C22 C21 H21A 109.5 . . ?
C22 C21 H21B 109.5 . . ?
H21A C21 H21B 109.5 . . ?
C22 C21 H21C 109.5 . . ?
H21A C21 H21C 109.5 . . ?
H21B C21 H21C 109.5 . . ?
O22 C22 O21 119.5(9) . . ?
O22 C22 C21 113.9(10) . . ?
O21 C22 C21 123.3(10) . . ?
C24 C23 N10 118.4(7) . . ?
C24 C23 H23A 107.7 . . ?
N10 C23 H23A 107.7 . . ?
C24 C23 H23B 107.7 . . ?
N10 C23 H23B 107.7 . . ?
H23A C23 H23B 107.1 . . ?
C23 C24 C25 112.4(9) . . ?
C23 C24 H24A 109.1 . . ?
C25 C24 H24A 109.1 . . ?
C23 C24 H24B 109.1 . . ?
C25 C24 H24B 109.1 . . ?
H24A C24 H24B 107.9 . . ?
C26 C25 C24 115.7(11) . . ?
C26 C25 H25A 108.4 . . ?
C24 C25 H25A 108.4 . . ?
C26 C25 H25B 108.4 . . ?
C24 C25 H25B 108.4 . . ?
H25A C25 H25B 107.4 . . ?
C25 C26 H26A 109.5 . . ?
C25 C26 H26B 109.5 . . ?
H26A C26 H26B 109.5 . . ?
C25 C26 H26C 109.5 . . ?
H26A C26 H26C 109.5 . . ?
H26B C26 H26C 109.5 . . ?
C28 C27 N10 117.1(8) . . ?
C28 C27 H27A 108.0 . . ?
N10 C27 H27A 108.0 . . ?
C28 C27 H27B 108.0 . . ?
N10 C27 H27B 108.0 . . ?
H27A C27 H27B 107.3 . . ?
C27 C28 C29 112.1(11) . . ?
C27 C28 H28A 109.2 . . ?
C29 C28 H28A 109.2 . . ?
C27 C28 H28B 109.2 . . ?
C29 C28 H28B 109.2 . . ?
H28A C28 H28B 107.9 . . ?
C30 C29 C28 120.6(18) . . ?
C30 C29 H29A 107.2 . . ?
C28 C29 H29A 107.2 . . ?
C30 C29 H29B 107.2 . . ?
C28 C29 H29B 107.2 . . ?
H29A C29 H29B 106.8 . . ?
C29 C30 H30A 109.5 . . ?
C29 C30 H30B 109.5 . . ?
H30A C30 H30B 109.5 . . ?
C29 C30 H30C 109.5 . . ?
H30A C30 H30C 109.5 . . ?
H30B C30 H30C 109.5 . . ?
C32 C31 N10 118.8(8) . . ?
C32 C31 H31A 107.6 . . ?
N10 C31 H31A 107.6 . . ?
C32 C31 H31B 107.6 . . ?
N10 C31 H31B 107.6 . . ?
H31A C31 H31B 107.1 . . ?
C31 C32 C33 117.6(12) . . ?
C31 C32 H32A 107.9 . . ?
C33 C32 H32A 107.9 . . ?
C31 C32 H32B 107.9 . . ?
C33 C32 H32B 107.9 . . ?
H32A C32 H32B 107.2 . . ?
C34 C33 C32 115.5(18) . . ?
C34 C33 H33A 108.4 . . ?
C32 C33 H33A 108.4 . . ?
C34 C33 H33B 108.4 . . ?
C32 C33 H33B 108.4 . . ?
H33A C33 H33B 107.5 . . ?
C33 C34 H34A 109.5 . . ?
C33 C34 H34B 109.5 . . ?
H34A C34 H34B 109.5 . . ?
C33 C34 H34C 109.5 . . ?
H34A C34 H34C 109.5 . . ?
H34B C34 H34C 109.5 . . ?
C36 C35 N10 115.1(6) . . ?
C36 C35 H35A 108.5 . . ?
N10 C35 H35A 108.5 . . ?
C36 C35 H35B 108.5 . . ?
N10 C35 H35B 108.5 . . ?
H35A C35 H35B 107.5 . . ?
C35 C36 C37 108.8(7) . . ?
C35 C36 H36A 109.9 . . ?
C37 C36 H36A 109.9 . . ?
C35 C36 H36B 109.9 . . ?
C37 C36 H36B 109.9 . . ?
H36A C36 H36B 108.3 . . ?
C38 C37 C36 115.0(10) . . ?
C38 C37 H37A 108.5 . . ?
C36 C37 H37A 108.5 . . ?
C38 C37 H37B 108.5 . . ?
C36 C37 H37B 108.5 . . ?
H37A C37 H37B 107.5 . . ?
C37 C38 H38A 109.5 . . ?
C37 C38 H38B 109.5 . . ?
H38A C38 H38B 109.5 . . ?
C37 C38 H38C 109.5 . . ?
H38A C38 H38C 109.5 . . ?
H38B C38 H38C 109.5 . . ?

loop_
_geom_bond_atom_site_label_1
_geom_bond_atom_site_label_2
_geom_bond_distance
_geom_bond_site_symmetry_2
_geom_bond_publ_flag
Mn1 O2 1.949(3) . ?
Mn1 O2 1.949(3) 2_665 ?
Mn1 O1 1.950(3) . ?
Mn1 O1 1.950(3) 2_665 ?
Mn1 O3 2.451(3) 2_665 ?
Mn1 O3 2.451(3) . ?
Mn1 Mn2 2.9182(8) 2_665 ?
Mn1 Mn2 2.9182(8) . ?
Mn1 Mn3 3.1323(10) 2_665 ?
Mn1 Mn3 3.1323(10) . ?
Mn1 Mn4 3.1428(9) . ?
Mn1 Mn4 3.1428(9) 2_665 ?
Mn2 O5 1.911(3) . ?
Mn2 O9 1.914(3) . ?
Mn2 O2 1.928(3) 2_665 ?
Mn2 O1 1.946(3) . ?
Mn2 O13 2.237(3) . ?
Mn2 O19 2.246(3) . ?
Mn2 Mn3 3.0511(11) . ?
Mn2 Mn4 3.0555(12) 2_665 ?
Mn3 O10 1.908(3) . ?
Mn3 O3 1.917(3) . ?
Mn3 O1 1.946(3) . ?
Mn3 N4 1.959(4) . ?
Mn3 O16 2.223(3) . ?
Mn3 O13 2.227(3) . ?
Mn3 Mn7 3.0008(11) . ?
Mn3 Mn4 3.0969(10) . ?
Mn4 O6 1.902(3) 2_665 ?
Mn4 O3 1.922(3) . ?
Mn4 O2 1.947(3) . ?
Mn4 N7 1.949(4) . ?
Mn4 O19 2.208(3) 2_665 ?
Mn4 O16 2.222(3) . ?
Mn4 Mn7 3.0026(12) . ?
Mn4 Mn2 3.0555(12) 2_665 ?
Mn5 O12 1.863(4) 2_665 ?
Mn5 O15 1.883(3) . ?
Mn5 O7 1.897(3) 2_665 ?
Mn5 O4 1.938(4) . ?
Mn5 O21 2.185(4) . ?
Mn5 O2 2.815(3) . ?
Mn6 O14 1.863(3) . ?
Mn6 O17 1.868(4) . ?
Mn6 O8 1.893(4) . ?
Mn6 O4 1.940(4) . ?
Mn6 O20 2.199(4) . ?
Mn6 O1 2.738(3) . ?
Mn7 O3 1.950(3) . ?
Mn7 N1 1.963(5) . ?
Mn7 O18 2.003(4) 2_665 ?
Mn7 O11 2.011(4) . ?
Mn7 N4 2.111(4) . ?
Mn7 N7 2.127(5) . ?
P1 O5 1.524(3) . ?
P1 O7 1.529(4) . ?
P1 O6 1.541(4) . ?
P1 C1 1.806(5) . ?
P2 O9 1.528(3) . ?
P2 O8 1.534(4) . ?
P2 O10 1.535(4) . ?
P2 C5 1.823(5) . ?
P3 O12 1.520(4) . ?
P3 O13 1.521(3) . ?
P3 O11 1.524(4) . ?
P3 C9 1.818(5) . ?
P4 O16 1.516(3) . ?
P4 O15 1.529(4) . ?
P4 O14 1.531(3) . ?
P4 C13 1.818(5) . ?
P5 O18 1.516(4) . ?
P5 O17 1.520(4) . ?
P5 O19 1.522(3) . ?
P5 C17 1.818(5) . ?
O2 Mn2 1.928(3) 2_665 ?
O4 H4D 0.91(2) . ?
O6 Mn4 1.902(3) 2_665 ?
O7 Mn5 1.897(3) 2_665 ?
O12 Mn5 1.863(4) 2_665 ?
O18 Mn7 2.003(4) 2_665 ?
O19 Mn4 2.208(3) 2_665 ?
O20 H20D 0.90(7) . ?
O20 H20E 0.96(5) . ?
O21 C22 1.292(9) . ?
O22 C22 1.289(11) . ?
O22 H22A 0.9(2) . ?
N1 N2 1.160(8) . ?
N2 N3 1.137(10) . ?
N4 N5 1.288(7) . ?
N5 N6 1.183(15) . ?
N7 N8 1.294(7) . ?
N8 N9 1.140(14) . ?
N10 C27 1.518(10) . ?
N10 C35 1.521(9) . ?
N10 C23 1.526(11) . ?
N10 C31 1.531(11) . ?
C1 C4 1.517(8) . ?
C1 C2 1.521(9) . ?
C1 C3 1.537(9) . ?
C2 H2A 0.9600 . ?
C2 H2B 0.9600 . ?
C2 H2C 0.9600 . ?
C3 H3A 0.9600 . ?
C3 H3B 0.9600 . ?
C3 H3C 0.9600 . ?
C4 H4A 0.9600 . ?
C4 H4B 0.9600 . ?
C4 H4C 0.9600 . ?
C5 C7 1.533(11) . ?
C5 C8 1.544(11) . ?
C5 C6 1.550(10) . ?
C6 H6A 0.9600 . ?
C6 H6B 0.9600 . ?
C6 H6C 0.9600 . ?
C7 H7A 0.9600 . ?
C7 H7B 0.9600 . ?
C7 H7C 0.9600 . ?
C8 H8A 0.9600 . ?
C8 H8B 0.9600 . ?
C8 H8C 0.9600 . ?
C9 C10 1.518(9) . ?
C9 C11 1.527(9) . ?
C9 C12 1.539(9) . ?
C10 H10A 0.9600 . ?
C10 H10B 0.9600 . ?
C10 H10C 0.9600 . ?
C11 H11A 0.9600 . ?
C11 H11B 0.9600 . ?
C11 H11C 0.9600 . ?
C12 H12A 0.9600 . ?
C12 H12B 0.9600 . ?
C12 H12C 0.9600 . ?
C13 C14 1.530(9) . ?
C13 C15 1.533(9) . ?
C13 C16 1.541(10) . ?
C14 H14A 0.9600 . ?
C14 H14B 0.9600 . ?
C14 H14C 0.9600 . ?
C15 H15A 0.9600 . ?
C15 H15B 0.9600 . ?
C15 H15C 0.9600 . ?
C16 H16A 0.9600 . ?
C16 H16B 0.9600 . ?
C16 H16C 0.9600 . ?
C17 C19 1.528(8) . ?
C17 C20 1.530(8) . ?
C17 C18 1.538(8) . ?
C18 H18A 0.9600 . ?
C18 H18B 0.9600 . ?
C18 H18C 0.9600 . ?
C19 H19A 0.9600 . ?
C19 H19B 0.9600 . ?
C19 H19C 0.9600 . ?
C20 H20A 0.9600 . ?
C20 H20B 0.9600 . ?
C20 H20C 0.9600 . ?
C21 C22 1.36(3) . ?
C21 H21A 0.9600 . ?
C21 H21B 0.9600 . ?
C21 H21C 0.9600 . ?
C23 C24 1.471(13) . ?
C23 H23A 0.9700 . ?
C23 H23B 0.9700 . ?
C24 C25 1.482(14) . ?
C24 H24A 0.9700 . ?
C24 H24B 0.9700 . ?
C25 C26 1.445(13) . ?
C25 H25A 0.9700 . ?
C25 H25B 0.9700 . ?
C26 H26A 0.9600 . ?
C26 H26B 0.9600 . ?
C26 H26C 0.9600 . ?
C27 C28 1.490(14) . ?
C27 H27A 0.9700 . ?
C27 H27B 0.9700 . ?
C28 C29 1.535(19) . ?
C28 H28A 0.9700 . ?
C28 H28B 0.9700 . ?
C29 C30 1.31(3) . ?
C29 H29A 0.9700 . ?
C29 H29B 0.9700 . ?
C30 H30A 0.9600 . ?
C30 H30B 0.9600 . ?
C30 H30C 0.9600 . ?
C31 C32 1.460(18) . ?
C31 H31A 0.9700 . ?
C31 H31B 0.9700 . ?
C32 C33 1.467(18) . ?
C32 H32A 0.9700 . ?
C32 H32B 0.9700 . ?
C33 C34 1.28(2) . ?
C33 H33A 0.9700 . ?
C33 H33B 0.9700 . ?
C34 H34A 0.9600 . ?
C34 H34B 0.9600 . ?
C34 H34C 0.9600 . ?
C35 C36 1.509(12) . ?
C35 H35A 0.9700 . ?
C35 H35B 0.9700 . ?
C36 C37 1.537(11) . ?
C36 H36A 0.9700 . ?
C36 H36B 0.9700 . ?
C37 C38 1.494(16) . ?
C37 H37A 0.9700 . ?
C37 H37B 0.9700 . ?
C38 H38A 0.9600 . ?
C38 H38B 0.9600 . ?
C38 H38C 0.9600 . ?
